data_4069805
loop_
_publ_author_name
'Tanaka, Shin-ichi'
'Komine, Nobuyuki'
'Hirano, Masafumi'
'Komiya, Sanshiro'

_publ_section_title
;
 Synthesis of Heterodinuclear (Carbene)platinum (or palladium) Complex
 That Gives \m-Alkenyl-Type Complex by Deprotonation
;
_journal_issue 18
_journal_name_full Organometallics
_journal_page_first 5368
_journal_paper_doi 10.1021/om900421k
_journal_volume 28
_journal_year 2009
_chemical_formula_moiety 'C31 H28 Cl Co N O4 P Pt '
_chemical_formula_sum 'C31 H28 Cl Co N O4 P Pt'
_chemical_formula_weight 799.02
_space_group_IT_number 15
_symmetry_cell_setting monoclinic
_symmetry_Int_Tables_number 15
_symmetry_space_group_name_Hall '-C 2yc'
_symmetry_space_group_name_H-M 'C 1 2/c 1'
_cell_angle_alpha 90.0000
_cell_angle_beta 95.394(19)
_cell_angle_gamma 90.0000
_cell_formula_units_Z 8
_cell_length_a 32.165(6)
_cell_length_b 9.543(7)
_cell_length_c 20.395(7)
_cell_measurement_reflns_used 22
_cell_measurement_temperature 200.1
_cell_measurement_theta_max 15.0
_cell_measurement_theta_min 14.5
_cell_volume 6233(5)
_computing_cell_refinement 'MSC/AFC Diffractometer Control'
_computing_data_collection 'MSC/AFC Diffractometer Control'
_computing_data_reduction CrystalStructure
_computing_publication_material 'CrystalStructure 3.8'
_computing_structure_refinement SHELXL
_computing_structure_solution 'DIRDIF99 (PATTY)'
_diffrn_measured_fraction_theta_full 0.999
_diffrn_measured_fraction_theta_max 0.999
_diffrn_measurement_device_type 'Rigaku AFC7R'
_diffrn_measurement_method \w-2\q
_diffrn_radiation_type 'Mo K\a'
_diffrn_radiation_wavelength 0.71069
_diffrn_reflns_av_R_equivalents 0.123
_diffrn_reflns_limit_h_max 0
_diffrn_reflns_limit_h_min -41
_diffrn_reflns_limit_k_max 12
_diffrn_reflns_limit_k_min 0
_diffrn_reflns_limit_l_max 26
_diffrn_reflns_limit_l_min -26
_diffrn_reflns_number 7256
_diffrn_reflns_theta_full 27.47
_diffrn_reflns_theta_max 27.47
_diffrn_standards_decay_% -3.39
_diffrn_standards_interval_count 0
_diffrn_standards_number 3
_exptl_absorpt_coefficient_mu 5.171
_exptl_absorpt_correction_T_max 0.356
_exptl_absorpt_correction_T_min 0.227
_exptl_absorpt_correction_type psi-scan
_exptl_absorpt_process_details '(North, Phillips & Mathews, 1968)'
_exptl_crystal_colour yellow
_exptl_crystal_density_diffrn 1.703
_exptl_crystal_density_method 'not measured'
_exptl_crystal_description needles
_exptl_crystal_F_000 3120.00
_exptl_crystal_size_max 0.37
_exptl_crystal_size_mid 0.17
_exptl_crystal_size_min 0.05
_refine_diff_density_max 3.14
_refine_diff_density_min -3.40
_refine_ls_extinction_coef 0.00010(6)
_refine_ls_extinction_method SHELXL
_refine_ls_goodness_of_fit_ref 0.957
_refine_ls_hydrogen_treatment refall
_refine_ls_number_parameters 363
_refine_ls_number_reflns 7131
_refine_ls_R_factor_gt 0.0628
_refine_ls_shift/su_max 0.0000
_refine_ls_structure_factor_coef Fsqd
_refine_ls_weighting_details 'w = 1/[\s^2^(Fo^2^)+(0.1086P)^2^+0.0000P] where P=(Fo^2^+2Fc^2^)/3'
_refine_ls_weighting_scheme calc
_refine_ls_wR_factor_ref 0.1978
_reflns_number_gt 3599
_reflns_number_total 7131
_reflns_threshold_expression F^2^>2.0\s(F^2^)
_cod_data_source_file om900421k_si_004.cif
_cod_data_source_block complex_1
_cod_original_cell_volume 6232(5)
_cod_original_formula_sum 'C31 H28 Cl Co N O4 P Pt '
_cod_database_code 4069805

loop_
_symmetry_equiv_pos_site_id
_symmetry_equiv_pos_as_xyz
1 +X,+Y,+Z
2 -X,+Y,1/2-Z
3 -X,-Y,-Z
4 +X,-Y,1/2+Z
5 1/2+X,1/2+Y,+Z
6 1/2-X,1/2+Y,1/2-Z
7 1/2-X,1/2-Y,-Z
8 1/2+X,1/2-Y,1/2+Z

loop_
_atom_site_label
_atom_site_type_symbol
_atom_site_fract_x
_atom_site_fract_y
_atom_site_fract_z
_atom_site_U_iso_or_equiv
_atom_site_adp_type
_atom_site_occupancy
_atom_site_symmetry_multiplicity
_atom_site_calc_flag
_atom_site_refinement_flags
Pt(1) Pt 0.116401(14) 1.03068(6) 0.10710(3) 0.02394(16) Uani 1.00 1 d .
Co(1) Co 0.04867(6) 1.1492(2) 0.14853(11) 0.0371(5) Uani 1.00 1 d .
Cl(1) Cl 0.15671(9) 1.2406(3) 0.12350(18) 0.0296(7) Uani 1.00 1 d .
P(1) P 0.17110(10) 0.9257(3) 0.06371(17) 0.0233(7) Uani 1.00 1 d .
O(1) O 0.0613(3) 1.2421(14) 0.0147(6) 0.055(3) Uani 1.00 1 d .
O(2) O -0.0044(4) 1.3902(18) 0.1670(9) 0.098(5) Uani 1.00 1 d .
O(3) O 0.1081(4) 1.1514(14) 0.2670(6) 0.066(3) Uani 1.00 1 d .
O(4) O -0.0113(5) 0.9182(18) 0.1524(10) 0.111(7) Uani 1.00 1 d .
N(1) N 0.0595(3) 0.7967(13) 0.0615(7) 0.041(3) Uani 1.00 1 d .
C(1) C 0.0832(4) 0.8572(16) 0.1056(7) 0.035(3) Uani 1.00 1 d .
C(2) C 0.0520(5) 0.857(2) -0.0052(9) 0.058(5) Uani 1.00 1 d .
C(3) C 0.0378(5) 0.6671(18) 0.0729(10) 0.062(5) Uani 1.00 1 d .
C(4) C 0.1957(3) 1.0370(14) 0.0058(6) 0.024(2) Uani 1.00 1 d .
C(5) C 0.2386(3) 1.0217(15) -0.0030(6) 0.027(2) Uani 1.00 1 d .
C(6) C 0.2551(4) 1.1007(16) -0.0498(7) 0.036(3) Uani 1.00 1 d .
C(7) C 0.2323(4) 1.1923(16) -0.0892(8) 0.039(3) Uani 1.00 1 d .
C(8) C 0.1898(4) 1.2109(15) -0.0793(7) 0.035(3) Uani 1.00 1 d .
C(9) C 0.1718(4) 1.1321(14) -0.0328(7) 0.032(3) Uani 1.00 1 d .
C(10) C 0.1558(3) 0.7698(13) 0.0154(6) 0.025(2) Uani 1.00 1 d .
C(11) C 0.1519(5) 0.7722(18) -0.0536(8) 0.043(3) Uani 1.00 1 d .
C(12) C 0.1375(6) 0.6564(18) -0.0889(9) 0.058(5) Uani 1.00 1 d .
C(13) C 0.1271(5) 0.5379(18) -0.0570(8) 0.050(4) Uani 1.00 1 d .
C(14) C 0.1304(4) 0.5285(17) 0.0119(9) 0.046(3) Uani 1.00 1 d .
C(15) C 0.1461(4) 0.6460(15) 0.0469(7) 0.036(3) Uani 1.00 1 d .
C(16) C 0.2117(4) 0.8707(13) 0.1243(6) 0.027(2) Uani 1.00 1 d .
C(17) C 0.2369(3) 0.7514(15) 0.1144(8) 0.035(3) Uani 1.00 1 d .
C(18) C 0.2688(4) 0.7128(16) 0.1625(7) 0.035(3) Uani 1.00 1 d .
C(19) C 0.2779(4) 0.7923(16) 0.2187(7) 0.036(3) Uani 1.00 1 d .
C(20) C 0.2534(4) 0.9092(18) 0.2270(8) 0.045(3) Uani 1.00 1 d .
C(21) C 0.2220(4) 0.9496(14) 0.1817(7) 0.032(3) Uani 1.00 1 d .
C(22) C 0.0602(3) 1.1983(18) 0.0711(9) 0.043(4) Uani 1.00 1 d .
C(23) C 0.0163(5) 1.294(2) 0.1615(10) 0.060(5) Uani 1.00 1 d .
C(24) C 0.0851(5) 1.1478(19) 0.2177(9) 0.049(4) Uani 1.00 1 d .
C(25) C 0.0129(5) 1.0055(17) 0.1509(10) 0.054(5) Uani 1.00 1 d .
C(26) C 0.3715(7) 1.055(2) 0.2636(9) 0.069(6) Uani 1.00 1 d .
C(27) C 0.4106(6) 1.0503(19) 0.2432(10) 0.062(5) Uani 1.00 1 d .
C(28) C 0.4267(6) 1.171(2) 0.2173(11) 0.075(6) Uani 1.00 1 d .
C(29) C 0.4032(5) 1.2878(19) 0.2117(9) 0.054(4) Uani 1.00 1 d .
C(30) C 0.3646(5) 1.2913(19) 0.2328(9) 0.054(4) Uani 1.00 1 d .
C(31) C 0.3477(5) 1.1714(19) 0.2598(9) 0.052(4) Uani 1.00 1 d .
H(2A) H 0.0329 0.7962 -0.0325 0.069 Uiso 1.00 1 c R
H(2B) H 0.0785 0.8647 -0.0249 0.069 Uiso 1.00 1 c R
H(2C) H 0.0395 0.9503 -0.0024 0.069 Uiso 1.00 1 c R
H(3A) H 0.0212 0.6387 0.0323 0.075 Uiso 1.00 1 c R
H(3B) H 0.0193 0.6812 0.1079 0.075 Uiso 1.00 1 c R
H(3C) H 0.0582 0.5938 0.0862 0.075 Uiso 1.00 1 c R
H(5) H 0.2555 0.9577 0.0233 0.033 Uiso 1.00 1 c R
H(6) H 0.2840 1.0910 -0.0552 0.044 Uiso 1.00 1 c R
H(7) H 0.2446 1.2426 -0.1227 0.047 Uiso 1.00 1 c R
H(8) H 0.1735 1.2781 -0.1047 0.042 Uiso 1.00 1 c R
H(9) H 0.1430 1.1430 -0.0273 0.038 Uiso 1.00 1 c R
H(11) H 0.1593 0.8544 -0.0761 0.052 Uiso 1.00 1 c R
H(12) H 0.1348 0.6591 -0.1356 0.069 Uiso 1.00 1 c R
H(13) H 0.1172 0.4590 -0.0823 0.060 Uiso 1.00 1 c R
H(14) H 0.1223 0.4463 0.0337 0.055 Uiso 1.00 1 c R
H(15) H 0.1504 0.6412 0.0936 0.043 Uiso 1.00 1 c R
H(17) H 0.2320 0.6978 0.0752 0.041 Uiso 1.00 1 c R
H(18) H 0.2846 0.6305 0.1563 0.042 Uiso 1.00 1 c R
H(19) H 0.3001 0.7676 0.2505 0.043 Uiso 1.00 1 c R
H(20) H 0.2588 0.9633 0.2660 0.053 Uiso 1.00 1 c R
H(21) H 0.2067 1.0325 0.1890 0.038 Uiso 1.00 1 c R
H(26) H 0.3606 0.9726 0.2813 0.083 Uiso 1.00 1 c R
H(27) H 0.4264 0.9662 0.2466 0.075 Uiso 1.00 1 c R
H(28) H 0.4542 1.1708 0.2036 0.090 Uiso 1.00 1 c R
H(29) H 0.4139 1.3693 0.1925 0.065 Uiso 1.00 1 c R
H(30) H 0.3489 1.3757 0.2294 0.065 Uiso 1.00 1 c R
H(31) H 0.3206 1.1721 0.2747 0.062 Uiso 1.00 1 c R

loop_
_atom_site_aniso_label
_atom_site_aniso_U_11
_atom_site_aniso_U_22
_atom_site_aniso_U_33
_atom_site_aniso_U_12
_atom_site_aniso_U_13
_atom_site_aniso_U_23
Pt(1) 0.0146(2) 0.0305(2) 0.0265(2) -0.0007(2) 0.00088(15) -0.0000(3)
Co(1) 0.0207(9) 0.0447(12) 0.0473(12) 0.0001(8) 0.0098(8) -0.0037(10)
Cl(1) 0.0193(14) 0.0320(17) 0.0370(19) -0.0038(12) -0.0001(13) -0.0019(14)
P(1) 0.0173(14) 0.0291(17) 0.0234(17) -0.0027(12) 0.0014(12) 0.0004(13)
O(1) 0.034(6) 0.084(9) 0.046(7) 0.016(5) 0.002(5) -0.001(6)
O(2) 0.066(10) 0.094(12) 0.132(15) 0.046(9) 0.004(10) -0.014(11)
O(3) 0.083(10) 0.061(8) 0.053(8) 0.016(7) 0.005(7) -0.004(6)
O(4) 0.071(10) 0.094(12) 0.178(19) -0.050(9) 0.061(12) -0.027(12)
N(1) 0.014(5) 0.042(7) 0.065(9) -0.007(5) -0.005(5) 0.007(6)
C(1) 0.017(6) 0.048(9) 0.043(9) 0.000(5) 0.016(6) 0.005(7)
C(2) 0.031(8) 0.069(12) 0.066(13) 0.004(7) -0.033(8) -0.007(10)
C(3) 0.034(9) 0.055(11) 0.096(16) -0.012(7) -0.005(9) -0.014(11)
C(4) 0.016(5) 0.029(6) 0.025(6) -0.009(5) 0.002(4) -0.002(6)
C(5) 0.015(5) 0.027(6) 0.040(7) -0.006(5) 0.005(5) -0.004(6)
C(6) 0.029(7) 0.047(9) 0.037(8) -0.008(6) 0.020(6) -0.015(7)
C(7) 0.041(8) 0.037(8) 0.042(9) -0.005(6) 0.018(7) -0.002(7)
C(8) 0.046(8) 0.035(8) 0.025(7) -0.007(6) 0.009(6) 0.001(6)
C(9) 0.029(7) 0.028(7) 0.039(8) 0.006(5) 0.002(6) 0.000(6)
C(10) 0.026(6) 0.020(6) 0.029(7) 0.002(5) 0.002(5) -0.004(5)
C(11) 0.045(9) 0.045(9) 0.038(9) -0.011(7) -0.003(7) -0.011(7)
C(12) 0.088(14) 0.036(9) 0.049(11) -0.008(9) 0.003(10) 0.001(8)
C(13) 0.058(10) 0.041(9) 0.050(10) 0.007(8) -0.000(8) -0.020(9)
C(14) 0.043(8) 0.022(6) 0.071(11) -0.005(7) -0.004(7) 0.002(9)
C(15) 0.040(8) 0.035(8) 0.030(7) -0.007(6) -0.010(6) -0.001(6)
C(16) 0.030(6) 0.024(6) 0.028(7) 0.003(5) 0.005(5) 0.005(5)
C(17) 0.018(6) 0.036(8) 0.051(9) 0.005(5) 0.009(6) 0.004(7)
C(18) 0.027(6) 0.042(8) 0.037(8) -0.001(6) 0.002(6) 0.006(6)
C(19) 0.026(6) 0.040(8) 0.040(8) 0.004(6) -0.010(6) 0.015(6)
C(20) 0.045(9) 0.044(9) 0.042(9) 0.003(7) -0.012(7) -0.004(7)
C(21) 0.029(6) 0.028(8) 0.038(7) -0.010(5) -0.002(5) -0.001(6)
C(22) 0.009(5) 0.054(10) 0.067(12) 0.000(6) 0.004(6) -0.037(9)
C(23) 0.032(8) 0.070(13) 0.083(15) 0.009(8) 0.022(9) -0.007(11)
C(24) 0.041(9) 0.060(11) 0.049(10) -0.003(8) 0.013(8) 0.009(9)
C(25) 0.030(8) 0.043(11) 0.092(14) -0.005(6) 0.014(8) -0.016(9)
C(26) 0.093(16) 0.078(16) 0.041(10) -0.016(12) 0.023(10) -0.001(10)
C(27) 0.077(13) 0.041(12) 0.068(13) 0.014(9) 0.004(11) -0.013(9)
C(28) 0.051(11) 0.079(16) 0.100(18) -0.012(10) 0.034(12) -0.004(13)
C(29) 0.062(11) 0.037(9) 0.063(13) -0.014(8) -0.000(9) 0.001(8)
C(30) 0.054(10) 0.043(10) 0.063(12) 0.003(8) -0.007(9) 0.001(9)
C(31) 0.043(9) 0.057(11) 0.057(11) -0.008(8) 0.009(8) -0.012(9)

loop_
_atom_type_symbol
_atom_type_description
_atom_type_scat_dispersion_real
_atom_type_scat_dispersion_imag
_atom_type_scat_source
C C 0.003 0.002
;
International Tables for Crystallography
(1992, Vol. C, Tables 4.2.6.8 and 6.1.1.4)
;
H H 0.000 0.000
;
International Tables for Crystallography
(1992, Vol. C, Table 6.1.1.4)
;
Cl Cl 0.148 0.159
;
International Tables for Crystallography
(1992, Vol. C, Tables 4.2.6.8 and 6.1.1.4)
;
Co Co 0.349 0.972
;
International Tables for Crystallography
(1992, Vol. C, Tables 4.2.6.8 and 6.1.1.4)
;
N N 0.006 0.003
;
International Tables for Crystallography
(1992, Vol. C, Tables 4.2.6.8 and 6.1.1.4)
;
O O 0.011 0.006
;
International Tables for Crystallography
(1992, Vol. C, Tables 4.2.6.8 and 6.1.1.4)
;
P P 0.102 0.094
;
International Tables for Crystallography
(1992, Vol. C, Tables 4.2.6.8 and 6.1.1.4)
;
Pt Pt -1.703 8.390
;
International Tables for Crystallography
(1992, Vol. C, Tables 4.2.6.8 and 6.1.1.4)
;

loop_
_geom_angle_atom_site_label_1
_geom_angle_atom_site_label_2
_geom_angle_atom_site_label_3
_geom_angle
_geom_angle_publ_flag
Co(1) Pt(1) Cl(1) 92.80(9) yes
Co(1) Pt(1) P(1) 175.28(9) yes
Co(1) Pt(1) C(1) 84.4(4) yes
Co(1) Pt(1) C(22) 38.9(4) yes
Cl(1) Pt(1) P(1) 89.68(11) yes
Cl(1) Pt(1) C(1) 172.9(4) yes
Cl(1) Pt(1) C(22) 82.6(3) yes
P(1) Pt(1) C(1) 93.6(4) yes
P(1) Pt(1) C(22) 137.7(4) yes
C(1) Pt(1) C(22) 99.1(5) yes
Pt(1) Co(1) C(22) 64.6(4) yes
Pt(1) Co(1) C(23) 153.2(6) yes
Pt(1) Co(1) C(24) 75.3(6) yes
Pt(1) Co(1) C(25) 103.3(5) yes
C(22) Co(1) C(23) 96.1(8) yes
C(22) Co(1) C(24) 123.8(7) yes
C(22) Co(1) C(25) 115.3(8) yes
C(23) Co(1) C(24) 104.2(9) yes
C(23) Co(1) C(25) 101.7(8) yes
C(24) Co(1) C(25) 110.9(8) yes
Pt(1) P(1) C(4) 113.2(4) yes
Pt(1) P(1) C(10) 112.9(4) yes
Pt(1) P(1) C(16) 113.7(4) yes
C(4) P(1) C(10) 103.7(6) yes
C(4) P(1) C(16) 106.5(5) yes
C(10) P(1) C(16) 106.0(6) yes
C(1) N(1) C(2) 120.9(13) yes
C(1) N(1) C(3) 122.9(15) yes
C(2) N(1) C(3) 116.2(13) yes
Pt(1) C(1) N(1) 133.3(12) yes
P(1) C(4) C(5) 120.6(9) yes
P(1) C(4) C(9) 119.9(9) yes
C(5) C(4) C(9) 119.4(12) yes
C(4) C(5) C(6) 118.7(12) yes
C(5) C(6) C(7) 123.2(13) yes
C(6) C(7) C(8) 118.3(14) yes
C(7) C(8) C(9) 120.2(13) yes
C(4) C(9) C(8) 120.2(12) yes
P(1) C(10) C(11) 121.5(10) yes
P(1) C(10) C(15) 120.2(10) yes
C(11) C(10) C(15) 118.3(12) yes
C(10) C(11) C(12) 120.4(15) yes
C(11) C(12) C(13) 120.2(17) yes
C(12) C(13) C(14) 122.2(16) yes
C(13) C(14) C(15) 116.8(15) yes
C(10) C(15) C(14) 122.0(14) yes
P(1) C(16) C(17) 121.7(10) yes
P(1) C(16) C(21) 121.1(10) yes
C(17) C(16) C(21) 117.0(11) yes
C(16) C(17) C(18) 120.1(13) yes
C(17) C(18) C(19) 121.3(13) yes
C(18) C(19) C(20) 117.8(13) yes
C(19) C(20) C(21) 122.7(14) yes
C(16) C(21) C(20) 121.0(13) yes
Pt(1) C(22) Co(1) 76.5(6) yes
Pt(1) C(22) O(1) 114.4(10) yes
Co(1) C(22) O(1) 168.6(11) yes
Co(1) C(23) O(2) 177(2) yes
Co(1) C(24) O(3) 175.8(15) yes
Co(1) C(25) O(4) 177.0(16) yes
C(27) C(26) C(31) 123(2) yes
C(26) C(27) C(28) 118.5(19) yes
C(27) C(28) C(29) 119.4(19) yes
C(28) C(29) C(30) 121.3(18) yes
C(29) C(30) C(31) 120.4(17) yes
C(26) C(31) C(30) 117.1(18) yes
N(1) C(2) H(2A) 109.5 no
N(1) C(2) H(2B) 109.5 no
N(1) C(2) H(2C) 109.5 no
H(2A) C(2) H(2B) 109.5 no
H(2A) C(2) H(2C) 109.5 no
H(2B) C(2) H(2C) 109.5 no
N(1) C(3) H(3A) 109.5 no
N(1) C(3) H(3B) 109.5 no
N(1) C(3) H(3C) 109.5 no
H(3A) C(3) H(3B) 109.4 no
H(3A) C(3) H(3C) 109.5 no
H(3B) C(3) H(3C) 109.5 no
C(4) C(5) H(5) 120.7 no
C(6) C(5) H(5) 120.7 no
C(5) C(6) H(6) 118.4 no
C(7) C(6) H(6) 118.4 no
C(6) C(7) H(7) 120.9 no
C(8) C(7) H(7) 120.9 no
C(7) C(8) H(8) 119.9 no
C(9) C(8) H(8) 119.9 no
C(4) C(9) H(9) 119.9 no
C(8) C(9) H(9) 119.9 no
C(10) C(11) H(11) 119.8 no
C(12) C(11) H(11) 119.8 no
C(11) C(12) H(12) 119.9 no
C(13) C(12) H(12) 119.9 no
C(12) C(13) H(13) 118.9 no
C(14) C(13) H(13) 118.9 no
C(13) C(14) H(14) 121.6 no
C(15) C(14) H(14) 121.6 no
C(10) C(15) H(15) 119.0 no
C(14) C(15) H(15) 119.0 no
C(16) C(17) H(17) 120.0 no
C(18) C(17) H(17) 120.0 no
C(17) C(18) H(18) 119.3 no
C(19) C(18) H(18) 119.4 no
C(18) C(19) H(19) 121.1 no
C(20) C(19) H(19) 121.1 no
C(19) C(20) H(20) 118.7 no
C(21) C(20) H(20) 118.7 no
C(16) C(21) H(21) 119.5 no
C(20) C(21) H(21) 119.5 no
C(27) C(26) H(26) 118.4 no
C(31) C(26) H(26) 118.4 no
C(26) C(27) H(27) 120.7 no
C(28) C(27) H(27) 120.7 no
C(27) C(28) H(28) 120.3 no
C(29) C(28) H(28) 120.3 no
C(28) C(29) H(29) 119.3 no
C(30) C(29) H(29) 119.4 no
C(29) C(30) H(30) 119.8 no
C(31) C(30) H(30) 119.8 no
C(26) C(31) H(31) 121.5 no
C(30) C(31) H(31) 121.5 no

loop_
_geom_bond_atom_site_label_1
_geom_bond_atom_site_label_2
_geom_bond_distance
_geom_bond_publ_flag
Pt(1) Co(1) 2.662(2) yes
Pt(1) Cl(1) 2.393(3) yes
Pt(1) P(1) 2.275(3) yes
Pt(1) C(1) 1.970(14) yes
Pt(1) C(22) 2.473(14) yes
Co(1) C(22) 1.721(19) yes
Co(1) C(23) 1.762(19) yes
Co(1) C(24) 1.748(17) yes
Co(1) C(25) 1.794(16) yes
P(1) C(4) 1.824(13) yes
P(1) C(10) 1.826(13) yes
P(1) C(16) 1.790(13) yes
O(1) C(22) 1.23(2) yes
O(2) C(23) 1.15(2) yes
O(3) C(24) 1.19(2) yes
O(4) C(25) 1.14(2) yes
N(1) C(1) 1.262(19) yes
N(1) C(2) 1.48(2) yes
N(1) C(3) 1.45(2) yes
C(4) C(5) 1.414(16) yes
C(4) C(9) 1.386(18) yes
C(5) C(6) 1.36(2) yes
C(6) C(7) 1.36(2) yes
C(7) C(8) 1.41(2) yes
C(8) C(9) 1.38(2) yes
C(10) C(11) 1.40(2) yes
C(10) C(15) 1.394(19) yes
C(11) C(12) 1.38(2) yes
C(12) C(13) 1.36(2) yes
C(13) C(14) 1.40(2) yes
C(14) C(15) 1.40(2) yes
C(16) C(17) 1.422(19) yes
C(16) C(21) 1.406(19) yes
C(17) C(18) 1.401(19) yes
C(18) C(19) 1.38(2) yes
C(19) C(20) 1.38(2) yes
C(20) C(21) 1.36(2) yes
C(26) C(27) 1.36(3) yes
C(26) C(31) 1.35(2) yes
C(27) C(28) 1.39(3) yes
C(28) C(29) 1.35(2) yes
C(29) C(30) 1.35(2) yes
C(30) C(31) 1.40(2) yes
C(2) H(2A) 0.980 no
C(2) H(2B) 0.980 no
C(2) H(2C) 0.980 no
C(3) H(3A) 0.980 no
C(3) H(3B) 0.980 no
C(3) H(3C) 0.980 no
C(5) H(5) 0.950 no
C(6) H(6) 0.950 no
C(7) H(7) 0.950 no
C(8) H(8) 0.950 no
C(9) H(9) 0.950 no
C(11) H(11) 0.950 no
C(12) H(12) 0.950 no
C(13) H(13) 0.950 no
C(14) H(14) 0.950 no
C(15) H(15) 0.950 no
C(17) H(17) 0.950 no
C(18) H(18) 0.950 no
C(19) H(19) 0.950 no
C(20) H(20) 0.950 no
C(21) H(21) 0.950 no
C(26) H(26) 0.950 no
C(27) H(27) 0.950 no
C(28) H(28) 0.950 no
C(29) H(29) 0.950 no
C(30) H(30) 0.950 no
C(31) H(31) 0.950 no

loop_
_geom_contact_atom_site_label_1
_geom_contact_atom_site_label_2
_geom_contact_distance
_geom_contact_site_symmetry_2
O(1) C(14) 3.52(2) 1_565
O(2) O(2) 3.37(2) 2_555
O(3) C(12) 3.52(2) 4_575
O(3) C(29) 3.52(2) 6_545
O(3) C(30) 3.55(2) 6_545
O(4) C(28) 3.43(2) 5_445
O(4) C(29) 3.35(2) 5_445
C(5) C(7) 3.40(2) 7_575
C(5) C(17) 3.59(2) 7_565
C(6) C(6) 3.53(2) 7_575
C(6) C(7) 3.45(2) 7_575
C(6) C(8) 3.53(2) 7_575
C(7) C(5) 3.40(2) 7_575
C(7) C(6) 3.45(2) 7_575
C(8) C(6) 3.53(2) 7_575
C(8) C(30) 3.44(2) 7_575
C(11) C(18) 3.54(2) 7_565
C(12) O(3) 3.52(2) 4_574
C(14) O(1) 3.52(2) 1_545
C(17) C(5) 3.59(2) 7_565
C(18) C(11) 3.54(2) 7_565
C(28) O(4) 3.43(2) 5_555
C(29) O(3) 3.52(2) 6_555
C(29) O(4) 3.35(2) 5_555
C(30) O(3) 3.55(2) 6_555
C(30) C(8) 3.44(2) 7_575
Co(1) H(2A) 3.404 3_575
Cl(1) H(6) 2.943 7_575
Cl(1) H(7) 3.181 7_575
Cl(1) H(14) 2.838 1_565
Cl(1) H(19) 2.815 6_555
Cl(1) H(26) 3.030 6_555
O(1) H(2A) 3.108 3_575
O(1) H(3A) 2.964 3_575
O(1) H(3B) 3.507 3_575
O(1) H(13) 3.478 1_565
O(1) H(14) 2.765 1_565
O(2) H(2A) 3.325 3_575
O(2) H(3B) 3.150 1_565
O(2) H(3C) 3.342 1_565
O(2) H(27) 2.966 5_455
O(2) H(27) 3.014 6_555
O(2) H(28) 3.113 5_455
O(3) H(11) 3.459 4_575
O(3) H(12) 2.762 4_575
O(3) H(19) 3.204 6_555
O(3) H(26) 3.401 6_555
O(3) H(27) 3.206 6_555
O(3) H(29) 2.923 6_545
O(3) H(30) 2.971 6_545
O(4) H(2C) 3.351 3_575
O(4) H(28) 2.849 5_445
O(4) H(29) 2.655 5_445
C(2) H(2C) 3.485 3_575
C(4) H(7) 3.596 7_575
C(5) H(7) 3.414 7_575
C(5) H(17) 2.777 7_565
C(5) H(18) 3.466 7_565
C(6) H(17) 2.931 7_565
C(6) H(18) 3.270 7_565
C(7) H(18) 3.394 7_565
C(7) H(20) 3.481 4_574
C(8) H(6) 3.371 7_575
C(8) H(13) 3.321 1_565
C(8) H(30) 3.300 7_575
C(9) H(6) 3.427 7_575
C(11) H(18) 3.198 7_565
C(12) H(18) 3.600 7_565
C(13) H(8) 3.098 1_545
C(14) H(6) 3.035 7_565
C(15) H(6) 3.182 7_565
C(16) H(31) 3.053 6_545
C(17) H(5) 3.472 7_565
C(17) H(6) 3.527 7_565
C(17) H(31) 3.145 6_545
C(18) H(11) 3.102 7_565
C(18) H(12) 3.424 7_565
C(18) H(20) 2.972 6_545
C(18) H(21) 3.509 6_545
C(18) H(31) 3.281 6_545
C(19) H(7) 3.519 4_575
C(19) H(12) 3.445 7_565
C(19) H(20) 3.379 6_545
C(19) H(21) 3.125 6_545
C(19) H(26) 3.321 .
C(19) H(31) 3.384 6_545
C(20) H(7) 3.427 4_575
C(20) H(18) 3.487 6_555
C(20) H(26) 3.571 .
C(20) H(30) 3.502 6_545
C(20) H(31) 3.395 .
C(20) H(31) 3.282 6_545
C(21) H(7) 3.388 7_575
C(21) H(19) 3.436 6_555
C(21) H(30) 3.123 6_545
C(21) H(31) 3.148 6_545
C(22) H(2A) 3.025 3_575
C(22) H(3A) 3.563 3_575
C(22) H(14) 3.233 1_565
C(23) H(2A) 3.061 3_575
C(23) H(3C) 3.576 1_565
C(23) H(27) 2.996 6_555
C(24) H(26) 3.557 6_555
C(24) H(27) 3.154 6_555
C(24) H(29) 3.227 6_545
C(24) H(30) 3.462 6_545
C(25) H(2A) 3.302 3_575
C(25) H(2C) 3.350 3_575
C(26) H(12) 3.306 7_565
C(26) H(15) 3.169 6_555
C(26) H(19) 3.574 .
C(27) H(3C) 3.555 6_555
C(27) H(12) 3.214 7_565
C(27) H(13) 3.319 7_565
C(28) H(13) 3.221 7_565
C(29) H(8) 3.197 7_575
C(29) H(13) 3.551 7_565
C(30) H(8) 2.859 7_575
C(31) H(8) 3.209 7_575
C(31) H(15) 2.998 6_555
C(31) H(20) 3.495 .
H(2A) Co(1) 3.404 3_575
H(2A) O(1) 3.108 3_575
H(2A) O(2) 3.325 3_575
H(2A) C(22) 3.025 3_575
H(2A) C(23) 3.061 3_575
H(2A) C(25) 3.302 3_575
H(2A) H(2C) 3.477 3_575
H(2C) O(4) 3.351 3_575
H(2C) C(2) 3.485 3_575
H(2C) C(25) 3.350 3_575
H(2C) H(2A) 3.477 3_575
H(2C) H(2C) 2.722 3_575
H(3A) O(1) 2.964 3_575
H(3A) C(22) 3.563 3_575
H(3A) H(3A) 3.205 3_565
H(3B) O(1) 3.507 3_575
H(3B) O(2) 3.150 1_545
H(3B) H(28) 2.998 5_445
H(3C) O(2) 3.342 1_545
H(3C) C(23) 3.576 1_545
H(3C) C(27) 3.555 6_545
H(5) C(17) 3.472 7_565
H(5) H(7) 3.505 7_575
H(5) H(17) 2.558 7_565
H(6) Cl(1) 2.943 7_575
H(6) C(8) 3.371 7_575
H(6) C(9) 3.427 7_575
H(6) C(14) 3.035 7_565
H(6) C(15) 3.182 7_565
H(6) C(17) 3.527 7_565
H(6) H(14) 3.026 7_565
H(6) H(15) 3.209 7_565
H(6) H(17) 2.827 7_565
H(6) H(18) 3.569 7_565
H(7) Cl(1) 3.181 7_575
H(7) C(4) 3.596 7_575
H(7) C(5) 3.414 7_575
H(7) C(19) 3.519 4_574
H(7) C(20) 3.427 4_574
H(7) C(21) 3.388 7_575
H(7) H(5) 3.505 7_575
H(7) H(19) 3.280 4_574
H(7) H(20) 3.069 4_574
H(7) H(21) 3.047 7_575
H(8) C(13) 3.098 1_565
H(8) C(29) 3.197 7_575
H(8) C(30) 2.859 7_575
H(8) C(31) 3.209 7_575
H(8) H(13) 2.574 1_565
H(8) H(29) 3.483 7_575
H(8) H(30) 2.966 7_575
H(8) H(31) 3.523 7_575
H(9) H(13) 3.297 1_565
H(9) H(14) 3.244 1_565
H(11) O(3) 3.459 4_574
H(11) C(18) 3.102 7_565
H(11) H(17) 3.529 7_565
H(11) H(18) 2.552 7_565
H(12) O(3) 2.762 4_574
H(12) C(18) 3.424 7_565
H(12) C(19) 3.445 7_565
H(12) C(26) 3.306 7_565
H(12) C(27) 3.214 7_565
H(12) H(18) 3.337 7_565
H(12) H(19) 3.359 7_565
H(12) H(26) 3.242 7_565
H(12) H(27) 3.097 7_565
H(13) O(1) 3.478 1_545
H(13) C(8) 3.321 1_545
H(13) C(27) 3.319 7_565
H(13) C(28) 3.221 7_565
H(13) C(29) 3.551 7_565
H(13) H(8) 2.574 1_545
H(13) H(9) 3.297 1_545
H(13) H(27) 3.581 7_565
H(13) H(28) 3.443 7_565
H(14) Cl(1) 2.838 1_545
H(14) O(1) 2.765 1_545
H(14) C(22) 3.233 1_545
H(14) H(6) 3.026 7_565
H(14) H(9) 3.244 1_545
H(15) C(26) 3.169 6_545
H(15) C(31) 2.998 6_545
H(15) H(6) 3.209 7_565
H(15) H(26) 3.064 6_545
H(15) H(31) 2.774 6_545
H(17) C(5) 2.777 7_565
H(17) C(6) 2.931 7_565
H(17) H(5) 2.558 7_565
H(17) H(6) 2.827 7_565
H(17) H(11) 3.529 7_565
H(17) H(17) 3.521 7_565
H(18) C(5) 3.466 7_565
H(18) C(6) 3.270 7_565
H(18) C(7) 3.394 7_565
H(18) C(11) 3.198 7_565
H(18) C(12) 3.600 7_565
H(18) C(20) 3.487 6_545
H(18) H(6) 3.569 7_565
H(18) H(11) 2.552 7_565
H(18) H(12) 3.337 7_565
H(18) H(20) 2.724 6_545
H(18) H(21) 3.278 6_545
H(18) H(30) 3.440 1_545
H(19) Cl(1) 2.815 6_545
H(19) O(3) 3.204 6_545
H(19) C(21) 3.436 6_545
H(19) C(26) 3.574 .
H(19) H(7) 3.280 4_575
H(19) H(12) 3.359 7_565
H(19) H(20) 3.466 6_545
H(19) H(21) 2.580 6_545
H(19) H(26) 2.788 .
H(20) C(7) 3.481 4_575
H(20) C(18) 2.972 6_555
H(20) C(19) 3.379 6_555
H(20) C(31) 3.495 .
H(20) H(7) 3.069 4_575
H(20) H(18) 2.724 6_555
H(20) H(19) 3.466 6_555
H(20) H(26) 3.260 .
H(20) H(30) 3.573 6_545
H(20) H(31) 2.809 .
H(21) C(18) 3.509 6_555
H(21) C(19) 3.125 6_555
H(21) H(7) 3.047 7_575
H(21) H(18) 3.278 6_555
H(21) H(19) 2.580 6_555
H(21) H(30) 2.961 6_545
H(26) Cl(1) 3.030 6_545
H(26) O(3) 3.401 6_545
H(26) C(19) 3.321 .
H(26) C(20) 3.571 .
H(26) C(24) 3.557 6_545
H(26) H(12) 3.242 7_565
H(26) H(15) 3.064 6_555
H(26) H(19) 2.788 .
H(26) H(20) 3.260 .
H(27) O(2) 2.966 5_545
H(27) O(2) 3.014 6_545
H(27) O(3) 3.206 6_545
H(27) C(23) 2.996 6_545
H(27) C(24) 3.154 6_545
H(27) H(12) 3.097 7_565
H(27) H(13) 3.581 7_565
H(28) O(2) 3.113 5_545
H(28) O(4) 2.849 5_555
H(28) H(3B) 2.998 5_555
H(28) H(13) 3.443 7_565
H(28) H(28) 3.350 2_655
H(29) O(3) 2.923 6_555
H(29) O(4) 2.655 5_555
H(29) C(24) 3.227 6_555
H(29) H(8) 3.483 7_575
H(30) O(3) 2.971 6_555
H(30) C(8) 3.300 7_575
H(30) C(20) 3.502 6_555
H(30) C(21) 3.123 6_555
H(30) C(24) 3.462 6_555
H(30) H(8) 2.966 7_575
H(30) H(18) 3.440 1_565
H(30) H(20) 3.573 6_555
H(30) H(21) 2.961 6_555
H(31) C(16) 3.053 6_555
H(31) C(17) 3.145 6_555
H(31) C(18) 3.281 6_555
H(31) C(19) 3.384 6_555
H(31) C(20) 3.395 .
H(31) C(20) 3.282 6_555
H(31) C(21) 3.148 6_555
H(31) H(8) 3.523 7_575
H(31) H(15) 2.774 6_555
H(31) H(20) 2.809 .

loop_
_geom_torsion_atom_site_label_1
_geom_torsion_atom_site_label_2
_geom_torsion_atom_site_label_3
_geom_torsion_atom_site_label_4
_geom_torsion
Cl(1) Pt(1) Co(1) C(22) 74.6(5)
Cl(1) Pt(1) Co(1) C(23) 27.5(15)
Cl(1) Pt(1) Co(1) C(24) -65.0(6)
Cl(1) Pt(1) Co(1) C(25) -173.5(6)
Co(1) Pt(1) P(1) C(4) 77.3(13)
Co(1) Pt(1) P(1) C(10) -40.1(14)
Co(1) Pt(1) P(1) C(16) -160.9(12)
P(1) Pt(1) Co(1) C(22) -47.0(14)
P(1) Pt(1) Co(1) C(23) -94.0(19)
P(1) Pt(1) Co(1) C(24) 173.4(13)
P(1) Pt(1) Co(1) C(25) 64.9(14)
Co(1) Pt(1) C(1) N(1) 92.4(14)
C(1) Pt(1) Co(1) C(22) -112.0(7)
C(1) Pt(1) Co(1) C(23) -159.1(15)
C(1) Pt(1) Co(1) C(24) 108.4(7)
C(1) Pt(1) Co(1) C(25) -0.1(6)
Co(1) Pt(1) C(22) O(1) -176.6(15)
C(22) Pt(1) Co(1) C(23) -47.1(16)
C(22) Pt(1) Co(1) C(24) -139.6(8)
C(22) Pt(1) Co(1) C(25) 111.9(9)
Cl(1) Pt(1) P(1) C(4) -44.3(4)
Cl(1) Pt(1) P(1) C(10) -161.8(4)
Cl(1) Pt(1) P(1) C(16) 77.4(4)
Cl(1) Pt(1) C(1) N(1) 160(2)
Cl(1) Pt(1) C(22) Co(1) -103.8(4)
Cl(1) Pt(1) C(22) O(1) 79.6(11)
P(1) Pt(1) C(1) N(1) -83.3(14)
C(1) Pt(1) P(1) C(4) 142.0(6)
C(1) Pt(1) P(1) C(10) 24.6(6)
C(1) Pt(1) P(1) C(16) -96.2(6)
P(1) Pt(1) C(22) Co(1) 174.87(16)
P(1) Pt(1) C(22) O(1) -1.7(15)
C(22) Pt(1) P(1) C(4) 34.2(7)
C(22) Pt(1) P(1) C(10) -83.2(7)
C(22) Pt(1) P(1) C(16) 156.0(7)
C(1) Pt(1) C(22) Co(1) 69.2(6)
C(1) Pt(1) C(22) O(1) -107.4(12)
C(22) Pt(1) C(1) N(1) 56.2(16)
Pt(1) Co(1) C(22) O(1) 164(7)
Pt(1) Co(1) C(23) O(2) 38(30)
Pt(1) Co(1) C(24) O(3) 176(18)
Pt(1) Co(1) C(25) O(4) -162(36)
C(22) Co(1) C(23) O(2) -4(20)
C(23) Co(1) C(22) Pt(1) 160.6(6)
C(23) Co(1) C(22) O(1) -35(7)
C(22) Co(1) C(24) O(3) 131(24)
C(24) Co(1) C(22) Pt(1) 49.0(9)
C(24) Co(1) C(22) O(1) -147(7)
C(22) Co(1) C(25) O(4) -94(37)
C(25) Co(1) C(22) Pt(1) -93.3(6)
C(25) Co(1) C(22) O(1) 71(7)
C(23) Co(1) C(24) O(3) 24(25)
C(24) Co(1) C(23) O(2) 124(29)
C(23) Co(1) C(25) O(4) 9(32)
C(25) Co(1) C(23) O(2) -121(30)
C(24) Co(1) C(25) O(4) 119(37)
C(25) Co(1) C(24) O(3) -85(25)
Pt(1) P(1) C(4) C(5) 151.1(9)
Pt(1) P(1) C(4) C(9) -32.6(12)
Pt(1) P(1) C(10) C(11) 103.3(11)
Pt(1) P(1) C(10) C(15) -74.2(11)
Pt(1) P(1) C(16) C(17) 149.0(10)
Pt(1) P(1) C(16) C(21) -35.5(12)
C(4) P(1) C(10) C(11) -19.6(12)
C(4) P(1) C(10) C(15) 162.8(10)
C(10) P(1) C(4) C(5) -86.2(11)
C(10) P(1) C(4) C(9) 90.2(11)
C(4) P(1) C(16) C(17) -85.6(12)
C(4) P(1) C(16) C(21) 89.9(12)
C(16) P(1) C(4) C(5) 25.4(12)
C(16) P(1) C(4) C(9) -158.3(11)
C(10) P(1) C(16) C(17) 24.4(13)
C(10) P(1) C(16) C(21) -160.1(11)
C(16) P(1) C(10) C(11) -131.6(11)
C(16) P(1) C(10) C(15) 50.8(12)
C(2) N(1) C(1) Pt(1) -0.5(17)
C(3) N(1) C(1) Pt(1) -179.6(10)
P(1) C(4) C(5) C(6) 175.8(11)
P(1) C(4) C(9) C(8) -176.4(10)
C(5) C(4) C(9) C(8) -0.0(19)
C(9) C(4) C(5) C(6) -0.6(16)
C(4) C(5) C(6) C(7) -1(2)
C(5) C(6) C(7) C(8) 3(2)
C(6) C(7) C(8) C(9) -3(2)
C(7) C(8) C(9) C(4) 2(2)
P(1) C(10) C(11) C(12) -175.3(13)
P(1) C(10) C(15) C(14) 173.6(11)
C(11) C(10) C(15) C(14) -4(2)
C(15) C(10) C(11) C(12) 2(2)
C(10) C(11) C(12) C(13) -0(2)
C(11) C(12) C(13) C(14) 0(2)
C(12) C(13) C(14) C(15) -2(2)
C(13) C(14) C(15) C(10) 4(2)
P(1) C(16) C(17) C(18) 179.0(11)
P(1) C(16) C(21) C(20) -178.7(12)
C(17) C(16) C(21) C(20) -3(2)
C(21) C(16) C(17) C(18) 3(2)
C(16) C(17) C(18) C(19) -3(2)
C(17) C(18) C(19) C(20) 2(2)
C(18) C(19) C(20) C(21) -2(2)
C(19) C(20) C(21) C(16) 2(2)
C(27) C(26) C(31) C(30) 1(2)
C(31) C(26) C(27) C(28) 0(3)
C(26) C(27) C(28) C(29) -1(2)
C(27) C(28) C(29) C(30) 2(3)
C(28) C(29) C(30) C(31) -2(2)
C(29) C(30) C(31) C(26) 0(2)
